data_4072029
loop_
_publ_author_name
'Despagnet-Ayoub, Emmanuelle'
'Jacob, Kane'
'Vendier, Laure'
'Etienne, Michel'
'\'Alvarez, Eleuterio'
'Caballero, Ana'
'D\'iaz-Requejo, M. Mar'
'P\'erez, Pedro J.'

_publ_section_title
;
 A New Perfluorinated F21-Tp Scorpionate Ligand: Enhanced Alkane
 Functionalization by Carbene Insertion with (F21-Tp)M Catalysts (M = Cu,
 Ag)
;
_journal_issue 18
_journal_name_full Organometallics
_journal_page_first 4779
_journal_paper_doi 10.1021/om800531a
_journal_volume 27
_journal_year 2008
_chemical_compound_source 'synthesis as described'
_chemical_formula_moiety 'C25 H1 Ag1 B1 F21 N6 O1'
_chemical_formula_sum 'C25 H Ag B F21 N6 O'
_chemical_formula_weight 919
_chemical_name_systematic
;
 ?
;
_space_group_IT_number 14
_symmetry_cell_setting monoclinic
_symmetry_Int_Tables_number 14
_symmetry_space_group_name_Hall '-P 2yn'
_symmetry_space_group_name_H-M 'P 1 21/n 1'
_atom_sites_solution_hydrogens geom
_atom_sites_solution_primary direct
_atom_sites_solution_secondary difmap
_cell_angle_alpha 90
_cell_angle_beta 94.789(6)
_cell_angle_gamma 90
_cell_formula_units_Z 4
_cell_length_a 9.3110(6)
_cell_length_b 11.5542(9)
_cell_length_c 27.9217(19)
_cell_measurement_reflns_used 16811
_cell_measurement_temperature 180
_cell_measurement_theta_max 32.0641
_cell_measurement_theta_min 2.7734
_cell_measurement_wavelength 0.71073
_cell_volume 2993.4(4)
_computing_cell_refinement 'CrysAlis RED, Oxford Diffraction Ltd.'
_computing_data_collection 'CrysAlis CCD, Oxford Diffraction Ltd.'
_computing_data_reduction 'CrysAlis RED, Oxford Diffraction Ltd.'
_computing_molecular_graphics 'Ortep-3 for Windows (Farrugia, 1997)'
_computing_publication_material 'WinGX publication routines (Farrugia, 1999)'
_computing_structure_refinement 'SHELXL-97 (Sheldrick, 1997)'
_computing_structure_solution 'SHELXS-86 (Sheldrick, 1986)'
_diffrn_ambient_temperature 180
_diffrn_measured_fraction_theta_full 0.999
_diffrn_measured_fraction_theta_max 0.999
_diffrn_measurement_device_type 'Oxford Diffraction Xcalibur'
_diffrn_measurement_method \w-\f
_diffrn_orient_matrix_UB_11 -0.0055357277
_diffrn_orient_matrix_UB_12 -0.0018310087
_diffrn_orient_matrix_UB_13 0.0249555936
_diffrn_orient_matrix_UB_21 -0.0109884238
_diffrn_orient_matrix_UB_22 -0.0598786795
_diffrn_orient_matrix_UB_23 -0.0013381125
_diffrn_orient_matrix_UB_31 0.074338643
_diffrn_orient_matrix_UB_32 -0.008955473
_diffrn_orient_matrix_UB_33 0.0040402223
_diffrn_radiation_monochromator graphite
_diffrn_radiation_source 'fine-focus sealed tube'
_diffrn_radiation_type MoK\a
_diffrn_radiation_wavelength 0.71073
_diffrn_reflns_av_R_equivalents 0.0215
_diffrn_reflns_av_unetI/netI 0.019
_diffrn_reflns_limit_h_max 11
_diffrn_reflns_limit_h_min -7
_diffrn_reflns_limit_k_max 14
_diffrn_reflns_limit_k_min -14
_diffrn_reflns_limit_l_max 34
_diffrn_reflns_limit_l_min -34
_diffrn_reflns_number 22695
_diffrn_reflns_theta_full 26.37
_diffrn_reflns_theta_max 26.37
_diffrn_reflns_theta_min 2.82
_diffrn_standards_decay_% 0
_diffrn_standards_interval_count 0
_diffrn_standards_interval_time 0
_diffrn_standards_number 0
_exptl_absorpt_coefficient_mu 0.84
_exptl_absorpt_correction_T_max 0.855
_exptl_absorpt_correction_T_min 0.721
_exptl_absorpt_correction_type multi-scan
_exptl_absorpt_process_details
;
        CrysAlis RED, Oxford Diffraction Ltd.,
        Version 1.171.31.5 (release 28-08-2006 CrysAlis171 .NET)
        (compiled Aug 28 2006,13:05:05)
        Empirical absorption correction using spherical harmonics,
 implemented in SCALE3 ABSPACK scaling algorithm.
;
_exptl_crystal_colour colourless
_exptl_crystal_density_diffrn 2.039
_exptl_crystal_density_method 'not measured'
_exptl_crystal_description block
_exptl_crystal_F_000 1768
_exptl_crystal_size_max 0.4
_exptl_crystal_size_mid 0.25
_exptl_crystal_size_min 0.18
_refine_diff_density_max 0.404
_refine_diff_density_min -0.363
_refine_diff_density_rms 0.07
_refine_ls_extinction_method none
_refine_ls_goodness_of_fit_ref 1.109
_refine_ls_hydrogen_treatment constr
_refine_ls_matrix_type full
_refine_ls_number_parameters 496
_refine_ls_number_reflns 6130
_refine_ls_number_restraints 0
_refine_ls_restrained_S_all 1.109
_refine_ls_R_factor_all 0.0458
_refine_ls_R_factor_gt 0.0341
_refine_ls_shift/su_max 0.002
_refine_ls_shift/su_mean 0
_refine_ls_structure_factor_coef Fsqd
_refine_ls_weighting_details 'calc w=1/[\s^2^(Fo^2^)+(0.0335P)^2^+3.8882P] where P=(Fo^2^+2Fc^2^)/3'
_refine_ls_weighting_scheme calc
_refine_ls_wR_factor_gt 0.0796
_refine_ls_wR_factor_ref 0.0865
_reflns_number_gt 4884
_reflns_number_total 6130
_reflns_threshold_expression >2\s(I)
_cod_data_source_file om800531a_si_005.cif
_cod_data_source_block 5
_cod_database_code 4072029

loop_
_symmetry_equiv_pos_as_xyz
'x, y, z'
'-x+1/2, y+1/2, -z+1/2'
'-x, -y, -z'
'x-1/2, -y-1/2, z-1/2'

loop_
_atom_site_label
_atom_site_type_symbol
_atom_site_fract_x
_atom_site_fract_y
_atom_site_fract_z
_atom_site_U_iso_or_equiv
_atom_site_adp_type
_atom_site_occupancy
_atom_site_symmetry_multiplicity
_atom_site_calc_flag
_atom_site_refinement_flags
C1 C 0.6426(4) 0.2320(3) 0.67105(12) 0.0410(8) Uani 1 1 d .
C11 C 0.6839(3) 0.3326(3) 0.51946(11) 0.0363(7) Uani 1 1 d .
C12 C 0.8422(3) 0.3300(2) 0.52712(10) 0.0263(6) Uani 1 1 d .
C13 C 0.9408(3) 0.3509(2) 0.49339(9) 0.0245(6) Uani 1 1 d .
C14 C 1.0735(3) 0.3296(2) 0.51872(9) 0.0216(5) Uani 1 1 d .
C15 C 1.1975(3) 0.3384(3) 0.49557(10) 0.0290(6) Uani 1 1 d .
C16 C 1.1854(3) 0.3673(3) 0.44853(11) 0.0340(7) Uani 1 1 d .
C17 C 1.0532(3) 0.3906(3) 0.42376(10) 0.0332(7) Uani 1 1 d .
C18 C 0.9330(3) 0.3830(3) 0.44544(10) 0.0302(6) Uani 1 1 d .
C21 C 0.9068(4) -0.0673(3) 0.66816(13) 0.0431(8) Uani 1 1 d .
C22 C 1.0239(3) -0.0025(2) 0.64871(10) 0.0315(6) Uani 1 1 d .
C23 C 1.1566(3) -0.0453(2) 0.63842(10) 0.0293(6) Uani 1 1 d .
C24 C 1.2259(3) 0.0503(2) 0.62097(9) 0.0254(6) Uani 1 1 d .
C25 C 1.3620(3) 0.0383(3) 0.60661(11) 0.0326(7) Uani 1 1 d .
C26 C 1.4233(3) -0.0670(3) 0.60952(13) 0.0412(8) Uani 1 1 d .
C27 C 1.3547(4) -0.1618(3) 0.62674(13) 0.0417(8) Uani 1 1 d .
C28 C 1.2237(4) -0.1522(3) 0.64124(11) 0.0367(7) Uani 1 1 d .
C31 C 0.9427(4) 0.4617(3) 0.73840(11) 0.0372(7) Uani 1 1 d .
C32 C 1.0547(3) 0.4325(2) 0.70660(10) 0.0283(6) Uani 1 1 d .
C33 C 1.1909(3) 0.4804(2) 0.70669(9) 0.0272(6) Uani 1 1 d .
C34 C 1.2490(3) 0.4250(2) 0.66868(9) 0.0230(5) Uani 1 1 d .
C35 C 1.3857(3) 0.4532(2) 0.65747(10) 0.0274(6) Uani 1 1 d .
C36 C 1.4610(3) 0.5313(3) 0.68484(11) 0.0346(7) Uani 1 1 d .
C37 C 1.4030(4) 0.5870(3) 0.72267(11) 0.0387(7) Uani 1 1 d .
C38 C 1.2706(4) 0.5628(3) 0.73339(10) 0.0347(7) Uani 1 1 d .
N1 N 0.9080(2) 0.3004(2) 0.56850(8) 0.0246(5) Uani 1 1 d .
N2 N 1.0499(2) 0.3004(2) 0.56433(7) 0.0216(4) Uani 1 1 d .
N3 N 1.0130(3) 0.1072(2) 0.63880(8) 0.0289(5) Uani 1 1 d .
N4 N 1.1359(2) 0.14187(19) 0.62184(8) 0.0245(5) Uani 1 1 d .
N5 N 1.0315(2) 0.3564(2) 0.67238(8) 0.0252(5) Uani 1 1 d .
N6 N 1.1498(2) 0.34960(19) 0.64875(8) 0.0221(5) Uani 1 1 d .
O1 O 0.5442(3) 0.2263(3) 0.68833(11) 0.0658(8) Uani 1 1 d .
F11 F 0.6372(2) 0.2597(2) 0.48557(9) 0.0681(7) Uani 1 1 d .
F12 F 0.6355(2) 0.4322(2) 0.50480(11) 0.0750(8) Uani 1 1 d .
F13 F 0.6244(2) 0.3042(3) 0.55770(8) 0.0680(7) Uani 1 1 d .
F15 F 1.32583(17) 0.31755(18) 0.51746(6) 0.0418(5) Uani 1 1 d .
F16 F 1.3006(2) 0.3755(2) 0.42521(7) 0.0513(5) Uani 1 1 d .
F17 F 1.0511(2) 0.42193(18) 0.37783(6) 0.0464(5) Uani 1 1 d .
F18 F 0.80720(19) 0.40720(17) 0.42156(6) 0.0427(4) Uani 1 1 d .
F21 F 0.9480(3) -0.1122(2) 0.71056(8) 0.0678(7) Uani 1 1 d .
F22 F 0.8621(2) -0.15329(18) 0.64016(8) 0.0583(6) Uani 1 1 d .
F23 F 0.7946(3) -0.00253(19) 0.67340(10) 0.0738(8) Uani 1 1 d .
F25 F 1.43371(19) 0.12542(16) 0.58960(8) 0.0465(5) Uani 1 1 d .
F26 F 1.5532(2) -0.0814(2) 0.59622(10) 0.0657(7) Uani 1 1 d .
F27 F 1.4248(2) -0.26119(17) 0.62893(10) 0.0601(6) Uani 1 1 d .
F28 F 1.1593(2) -0.24264(16) 0.65852(8) 0.0513(5) Uani 1 1 d .
F31 F 0.9913(2) 0.4543(2) 0.78390(7) 0.0655(7) Uani 1 1 d .
F32 F 0.8964(2) 0.56748(19) 0.73176(8) 0.0603(6) Uani 1 1 d .
F33 F 0.8305(2) 0.3939(2) 0.73165(8) 0.0613(6) Uani 1 1 d .
F35 F 1.44462(17) 0.40684(15) 0.62080(6) 0.0347(4) Uani 1 1 d .
F36 F 1.59209(19) 0.55894(17) 0.67562(7) 0.0479(5) Uani 1 1 d .
F37 F 1.4821(2) 0.66590(19) 0.74733(8) 0.0587(6) Uani 1 1 d .
F38 F 1.2149(2) 0.61822(18) 0.76897(7) 0.0499(5) Uani 1 1 d .
Ag1 Ag 0.83571(2) 0.24617(2) 0.642986(8) 0.03488(8) Uani 1 1 d .
B1 B 1.1606(3) 0.2668(3) 0.60654(10) 0.0228(6) Uani 1 1 d .
H1 H 1.2576 0.2728 0.5956 0.027 Uiso 1 1 calc R

loop_
_atom_site_aniso_label
_atom_site_aniso_U_11
_atom_site_aniso_U_22
_atom_site_aniso_U_33
_atom_site_aniso_U_23
_atom_site_aniso_U_13
_atom_site_aniso_U_12
C1 0.0357(17) 0.043(2) 0.0460(19) 0.0131(15) 0.0148(15) 0.0066(14)
C11 0.0230(14) 0.0469(19) 0.0384(17) -0.0015(14) -0.0008(13) -0.0013(14)
C12 0.0211(13) 0.0278(14) 0.0298(14) -0.0026(11) 0.0017(11) 0.0011(11)
C13 0.0257(13) 0.0246(14) 0.0229(13) -0.0011(11) 0.0015(11) 0.0002(11)
C14 0.0215(13) 0.0211(13) 0.0224(13) -0.0015(10) 0.0036(10) -0.0017(10)
C15 0.0253(14) 0.0345(16) 0.0273(14) 0.0039(12) 0.0027(11) 0.0003(12)
C16 0.0343(16) 0.0404(17) 0.0289(15) 0.0064(13) 0.0121(13) -0.0031(14)
C17 0.0454(18) 0.0349(16) 0.0193(13) 0.0050(12) 0.0025(12) 0.0001(14)
C18 0.0324(15) 0.0306(15) 0.0266(14) 0.0005(12) -0.0043(12) 0.0011(12)
C21 0.046(2) 0.0341(18) 0.052(2) 0.0051(15) 0.0178(16) -0.0041(15)
C22 0.0415(17) 0.0259(15) 0.0280(15) -0.0007(12) 0.0088(13) -0.0032(13)
C23 0.0351(16) 0.0267(14) 0.0256(14) 0.0002(11) -0.0001(12) -0.0001(12)
C24 0.0290(14) 0.0241(14) 0.0225(13) -0.0015(11) -0.0009(11) 0.0022(11)
C25 0.0282(15) 0.0290(15) 0.0403(17) 0.0004(13) 0.0000(13) 0.0014(12)
C26 0.0281(16) 0.0411(18) 0.053(2) -0.0034(15) -0.0028(14) 0.0107(14)
C27 0.0444(19) 0.0283(16) 0.050(2) 0.0019(14) -0.0097(15) 0.0111(14)
C28 0.0430(18) 0.0284(16) 0.0376(17) 0.0015(13) -0.0027(14) 0.0004(14)
C31 0.0390(17) 0.0461(19) 0.0268(15) -0.0049(13) 0.0043(13) 0.0094(15)
C32 0.0350(15) 0.0295(15) 0.0202(13) 0.0019(11) 0.0012(11) 0.0080(12)
C33 0.0336(15) 0.0258(14) 0.0216(13) 0.0006(11) -0.0017(11) 0.0060(12)
C34 0.0293(14) 0.0200(13) 0.0188(12) 0.0035(10) -0.0024(11) 0.0059(11)
C35 0.0281(14) 0.0275(14) 0.0261(14) -0.0004(11) -0.0007(11) 0.0033(12)
C36 0.0290(15) 0.0321(16) 0.0410(17) 0.0043(13) -0.0075(13) -0.0016(13)
C37 0.0437(19) 0.0341(17) 0.0356(17) -0.0047(13) -0.0131(14) -0.0033(14)
C38 0.0454(18) 0.0322(16) 0.0248(14) -0.0067(12) -0.0066(13) 0.0074(14)
N1 0.0195(11) 0.0302(12) 0.0245(12) -0.0019(10) 0.0041(9) 0.0014(10)
N2 0.0200(11) 0.0265(11) 0.0186(10) 0.0006(9) 0.0033(8) 0.0002(9)
N3 0.0301(13) 0.0270(12) 0.0311(12) 0.0010(10) 0.0115(10) -0.0024(10)
N4 0.0267(12) 0.0246(12) 0.0228(11) -0.0011(9) 0.0063(9) 0.0006(10)
N5 0.0269(12) 0.0286(12) 0.0205(11) 0.0011(9) 0.0050(9) 0.0038(10)
N6 0.0219(11) 0.0242(11) 0.0203(11) 0.0008(9) 0.0031(9) 0.0012(9)
O1 0.0449(15) 0.073(2) 0.084(2) 0.0352(16) 0.0362(15) 0.0146(14)
F11 0.0327(11) 0.0951(19) 0.0744(16) -0.0343(14) -0.0070(10) -0.0109(11)
F12 0.0301(11) 0.0580(15) 0.134(2) 0.0219(15) -0.0085(12) 0.0113(10)
F13 0.0233(9) 0.132(2) 0.0502(12) 0.0149(14) 0.0118(9) -0.0004(12)
F15 0.0205(8) 0.0714(14) 0.0343(9) 0.0131(9) 0.0067(7) 0.0041(9)
F16 0.0391(10) 0.0817(15) 0.0357(10) 0.0132(10) 0.0190(8) -0.0016(10)
F17 0.0573(12) 0.0587(12) 0.0235(9) 0.0142(8) 0.0054(8) 0.0000(10)
F18 0.0371(10) 0.0555(12) 0.0334(9) 0.0076(8) -0.0089(8) 0.0055(9)
F21 0.0842(17) 0.0728(16) 0.0479(13) 0.0221(11) 0.0144(12) -0.0282(13)
F22 0.0583(13) 0.0461(12) 0.0716(15) -0.0044(11) 0.0120(11) -0.0229(10)
F23 0.0607(14) 0.0454(13) 0.124(2) 0.0142(13) 0.0570(15) -0.0012(11)
F25 0.0294(9) 0.0370(10) 0.0753(14) 0.0069(10) 0.0170(9) 0.0021(8)
F26 0.0323(11) 0.0535(13) 0.113(2) 0.0036(13) 0.0133(12) 0.0169(10)
F27 0.0552(13) 0.0328(11) 0.0912(17) 0.0071(11) -0.0016(12) 0.0185(10)
F28 0.0638(13) 0.0268(10) 0.0633(13) 0.0120(9) 0.0045(11) -0.0026(9)
F31 0.0615(14) 0.115(2) 0.0212(9) -0.0030(11) 0.0091(9) 0.0220(14)
F32 0.0660(14) 0.0571(14) 0.0596(13) -0.0108(11) 0.0163(11) 0.0267(11)
F33 0.0466(12) 0.0779(16) 0.0636(14) -0.0260(12) 0.0292(10) -0.0080(11)
F35 0.0272(8) 0.0400(10) 0.0376(9) -0.0067(8) 0.0078(7) -0.0031(7)
F36 0.0317(10) 0.0504(12) 0.0598(12) -0.0056(10) -0.0062(9) -0.0091(9)
F37 0.0613(13) 0.0552(13) 0.0571(13) -0.0246(10) -0.0108(11) -0.0145(11)
F38 0.0638(13) 0.0521(12) 0.0332(10) -0.0201(9) 0.0005(9) 0.0043(10)
Ag1 0.02766(12) 0.04141(14) 0.03737(13) 0.00062(10) 0.01341(9) -0.00102(10)
B1 0.0224(14) 0.0265(16) 0.0200(14) 0.0012(12) 0.0039(11) 0.0000(12)

loop_
_atom_type_symbol
_atom_type_description
_atom_type_scat_dispersion_real
_atom_type_scat_dispersion_imag
_atom_type_scat_source
C C 0.0033 0.0016 'International Tables Vol C Tables 4.2.6.8 and 6.1.1.4'
H H 0 0 'International Tables Vol C Tables 4.2.6.8 and 6.1.1.4'
N N 0.0061 0.0033 'International Tables Vol C Tables 4.2.6.8 and 6.1.1.4'
O O 0.0106 0.006 'International Tables Vol C Tables 4.2.6.8 and 6.1.1.4'
F F 0.0171 0.0103 'International Tables Vol C Tables 4.2.6.8 and 6.1.1.4'
Ag Ag -0.8971 1.1015 'International Tables Vol C Tables 4.2.6.8 and 6.1.1.4'
B B 0.0013 0.0007 'International Tables Vol C Tables 4.2.6.8 and 6.1.1.4'

loop_
_geom_angle_atom_site_label_1
_geom_angle_atom_site_label_2
_geom_angle_atom_site_label_3
_geom_angle
O1 C1 Ag1 175.9(4)
F13 C11 F12 109.1(3)
F13 C11 F11 107.2(3)
F12 C11 F11 104.9(3)
F13 C11 C12 111.7(3)
F12 C11 C12 112.5(3)
F11 C11 C12 111.0(3)
N1 C12 C13 110.9(2)
N1 C12 C11 121.6(3)
C13 C12 C11 127.4(3)
C18 C13 C12 135.8(3)
C18 C13 C14 120.7(3)
C12 C13 C14 103.5(2)
N2 C14 C15 132.1(2)
N2 C14 C13 108.4(2)
C15 C14 C13 119.5(2)
F15 C15 C16 119.7(3)
F15 C15 C14 122.2(2)
C16 C15 C14 118.1(3)
F16 C16 C15 119.8(3)
F16 C16 C17 118.0(3)
C15 C16 C17 122.1(3)
C18 C17 F17 121.1(3)
C18 C17 C16 120.6(3)
F17 C17 C16 118.3(3)
C17 C18 F18 120.1(3)
C17 C18 C13 118.9(3)
F18 C18 C13 120.9(3)
F23 C21 F22 106.6(3)
F23 C21 F21 107.5(3)
F22 C21 F21 107.0(3)
F23 C21 C22 112.1(3)
F22 C21 C22 112.0(3)
F21 C21 C22 111.3(3)
N3 C22 C23 111.0(3)
N3 C22 C21 122.1(3)
C23 C22 C21 126.9(3)
C22 C23 C28 135.6(3)
C22 C23 C24 103.8(2)
C28 C23 C24 120.6(3)
N4 C24 C25 132.6(3)
N4 C24 C23 108.0(2)
C25 C24 C23 119.4(3)
F25 C25 C26 119.2(3)
F25 C25 C24 122.5(3)
C26 C25 C24 118.3(3)
F26 C26 C25 119.8(3)
F26 C26 C27 117.8(3)
C25 C26 C27 122.4(3)
F27 C27 C28 121.6(3)
F27 C27 C26 117.9(3)
C28 C27 C26 120.5(3)
F28 C28 C27 120.4(3)
F28 C28 C23 120.8(3)
C27 C28 C23 118.8(3)
F32 C31 F33 106.9(3)
F32 C31 F31 106.3(3)
F33 C31 F31 107.9(3)
F32 C31 C32 111.9(3)
F33 C31 C32 112.1(3)
F31 C31 C32 111.4(3)
N5 C32 C33 111.5(2)
N5 C32 C31 121.2(3)
C33 C32 C31 127.3(3)
C32 C33 C38 136.5(3)
C32 C33 C34 103.3(2)
C38 C33 C34 120.2(3)
N6 C34 C35 132.2(2)
N6 C34 C33 108.4(2)
C35 C34 C33 119.4(3)
F35 C35 C36 119.1(3)
F35 C35 C34 122.3(2)
C36 C35 C34 118.6(3)
F36 C36 C35 120.3(3)
F36 C36 C37 117.8(3)
C35 C36 C37 121.9(3)
C38 C37 F37 121.0(3)
C38 C37 C36 120.3(3)
F37 C37 C36 118.7(3)
C37 C38 F38 119.9(3)
C37 C38 C33 119.4(3)
F38 C38 C33 120.7(3)
C12 N1 N2 108.5(2)
C12 N1 Ag1 135.38(18)
N2 N1 Ag1 116.13(16)
N1 N2 C14 108.7(2)
N1 N2 B1 122.2(2)
C14 N2 B1 129.0(2)
C22 N3 N4 108.3(2)
C22 N3 Ag1 135.2(2)
N4 N3 Ag1 116.50(17)
N3 N4 C24 108.8(2)
N3 N4 B1 122.4(2)
C24 N4 B1 128.8(2)
C32 N5 N6 108.0(2)
C32 N5 Ag1 135.05(19)
N6 N5 Ag1 116.78(16)
N5 N6 C34 108.8(2)
N5 N6 B1 121.9(2)
C34 N6 B1 129.3(2)
C1 Ag1 N3 128.56(11)
C1 Ag1 N5 127.20(12)
N3 Ag1 N5 81.69(8)
C1 Ag1 N1 134.44(11)
N3 Ag1 N1 83.14(8)
N5 Ag1 N1 83.72(8)
N6 B1 N4 110.8(2)
N6 B1 N2 110.3(2)
N4 B1 N2 110.1(2)

loop_
_geom_bond_atom_site_label_1
_geom_bond_atom_site_label_2
_geom_bond_distance
C1 O1 1.073(4)
C1 Ag1 2.027(3)
C11 F13 1.286(4)
C11 F12 1.291(4)
C11 F11 1.313(4)
C11 C12 1.472(4)
C12 N1 1.307(3)
C12 C13 1.390(4)
C13 C18 1.386(4)
C13 C14 1.393(4)
C14 N2 1.353(3)
C14 C15 1.373(4)
C15 F15 1.318(3)
C15 C16 1.351(4)
C16 F16 1.304(3)
C16 C17 1.387(4)
C17 C18 1.319(4)
C17 F17 1.331(3)
C18 F18 1.328(3)
C21 F23 1.303(4)
C21 F22 1.310(4)
C21 F21 1.320(4)
C21 C22 1.464(4)
C22 N3 1.300(4)
C22 C23 1.383(4)
C23 C28 1.384(4)
C23 C24 1.388(4)
C24 N4 1.351(3)
C24 C25 1.368(4)
C25 F25 1.318(3)
C25 C26 1.343(4)
C26 F26 1.305(4)
C26 C27 1.375(5)
C27 F27 1.320(4)
C27 C28 1.322(5)
C28 F28 1.316(4)
C31 F32 1.304(4)
C31 F33 1.306(4)
C31 F31 1.315(4)
C31 C32 1.464(4)
C32 N5 1.303(4)
C32 C33 1.384(4)
C33 C38 1.386(4)
C33 C34 1.387(4)
C34 N6 1.355(3)
C34 C35 1.376(4)
C35 F35 1.315(3)
C35 C36 1.341(4)
C36 F36 1.308(4)
C36 C37 1.385(5)
C37 C38 1.322(5)
C37 F37 1.328(3)
C38 F38 1.324(3)
N1 N2 1.336(3)
N1 Ag1 2.325(2)
N2 B1 1.549(4)
N3 N4 1.336(3)
N3 Ag1 2.313(2)
N4 B1 1.528(4)
N5 N6 1.333(3)
N5 Ag1 2.317(2)
N6 B1 1.528(4)
